data_4116174
loop_
_publ_author_name
'Robert E. LaPointe'
'Gordon R. Roof'
'Khalil A. Abboud'
'Jerzy Klosin'

_publ_section_title
;
 New Family of Weakly Coordinating Anions
;
_journal_name_full 'Journal of the American Chemical Society'
_journal_page_first 9560
_journal_page_last 9561
_journal_paper_doi 10.1021/ja002664e
_journal_volume 122
_journal_year 2000
_chemical_formula_sum 'C49 H27 B2 F30 N3 O'
_chemical_formula_weight 1265.36
_chemical_name_systematic
;
  ?
;
_space_group_IT_number 2
_symmetry_cell_setting triclinic
_symmetry_space_group_name_Hall '-P 1'
_symmetry_space_group_name_H-M 'P -1'
_atom_sites_solution_hydrogens geom
_atom_sites_solution_primary direct
_atom_sites_solution_secondary difmap
_audit_creation_method SHELXL-97
_cell_angle_alpha 78.194(1)
_cell_angle_beta 79.992(1)
_cell_angle_gamma 87.845(1)
_cell_formula_units_Z 4
_cell_length_a 13.4968(8)
_cell_length_b 17.822(1)
_cell_length_c 21.321(1)
_cell_measurement_temperature 173(2)
_cell_volume 4943.7(5)
_computing_cell_refinement 'Bruker SMART'
_computing_data_collection 'Bruker SMART'
_computing_data_reduction 'Bruker SHELXTL'
_computing_molecular_graphics 'Bruker SHELXTL'
_computing_publication_material 'Bruker SHELXTL'
_computing_structure_refinement 'SHELXL-97 (Sheldrick, 1997)'
_computing_structure_solution 'SHELXS-97 (Sheldrick, 1990)'
_diffrn_ambient_temperature 173(2)
_diffrn_measured_fraction_theta_full 0.977
_diffrn_measured_fraction_theta_max 0.977
_diffrn_measurement_device_type 'CCD area detector'
_diffrn_measurement_method 'phi and omega scans'
_diffrn_radiation_monochromator graphite
_diffrn_radiation_source 'normal-focus sealed tube'
_diffrn_radiation_type MoK\a
_diffrn_radiation_wavelength 0.71073
_diffrn_reflns_av_R_equivalents 0.0307
_diffrn_reflns_av_sigmaI/netI 0.0808
_diffrn_reflns_limit_h_max 17
_diffrn_reflns_limit_h_min -17
_diffrn_reflns_limit_k_max 22
_diffrn_reflns_limit_k_min -22
_diffrn_reflns_limit_l_max 27
_diffrn_reflns_limit_l_min -16
_diffrn_reflns_number 35435
_diffrn_reflns_theta_full 27.50
_diffrn_reflns_theta_max 27.50
_diffrn_reflns_theta_min 0.99
_exptl_absorpt_coefficient_mu 0.180
_exptl_absorpt_correction_T_max 0.9756
_exptl_absorpt_correction_T_min 0.9599
_exptl_absorpt_correction_type integration
_exptl_crystal_colour Colorless
_exptl_crystal_density_diffrn 1.700
_exptl_crystal_description Blocks
_exptl_crystal_F_000 2520
_exptl_crystal_size_max 0.23
_exptl_crystal_size_mid 0.23
_exptl_crystal_size_min 0.17
_refine_diff_density_max 0.510
_refine_diff_density_min -0.326
_refine_diff_density_rms 0.051
_refine_ls_extinction_coef 0.00172(12)
_refine_ls_extinction_expression Fc^*^=kFc[1+0.001xFc^2^\l^3^/sin(2\q)]^-1/4^
_refine_ls_extinction_method SHELXL
_refine_ls_goodness_of_fit_ref 0.912
_refine_ls_hydrogen_treatment mixed
_refine_ls_matrix_type fullcycle
_refine_ls_number_parameters 1540
_refine_ls_number_reflns 22196
_refine_ls_number_restraints 0
_refine_ls_restrained_S_all 0.912
_refine_ls_R_factor_all 0.0954
_refine_ls_R_factor_gt 0.0430
_refine_ls_shift/su_max 0.002
_refine_ls_shift/su_mean 0.000
_refine_ls_structure_factor_coef Fsqd
_refine_ls_weighting_details 'calc w=1/[\s^2^(Fo^2^)+(0.0382P)^2^+0.0000P] where P=(Fo^2^+2Fc^2^)/3'
_refine_ls_weighting_scheme calc
_refine_ls_wR_factor_gt 0.0889
_refine_ls_wR_factor_ref 0.1021
_reflns_number_gt 12105
_reflns_number_total 22196
_reflns_threshold_expression >2sigma(I)
_cod_data_source_file ja002664e_1.cif
_cod_data_source_block '#3'
_cod_original_cell_volume 4943.6(5)
_cod_database_code 4116174

loop_
_symmetry_equiv_pos_as_xyz
'x, y, z'
'-x, -y, -z'

loop_
_atom_site_label
_atom_site_type_symbol
_atom_site_fract_x
_atom_site_fract_y
_atom_site_fract_z
_atom_site_U_iso_or_equiv
_atom_site_adp_type
_atom_site_occupancy
_atom_site_symmetry_multiplicity
_atom_site_calc_flag
_atom_site_refinement_flags
N1 N 0.21359(13) 0.92390(9) 0.37132(8) 0.0230(4) Uani 1 1 d .
B1 B 0.15502(19) 0.95095(14) 0.31233(12) 0.0245(5) Uani 1 1 d .
C1 C 0.27679(16) 0.86591(12) 0.38117(10) 0.0231(5) Uani 1 1 d .
H1A H 0.2860 0.8264 0.3567 0.028 Uiso 1 1 calc R
F1 F 0.08208(10) 0.79629(7) 0.37335(6) 0.0373(3) Uani 1 1 d .
N2 N 0.32626(13) 0.86955(9) 0.42980(8) 0.0231(4) Uani 1 1 d .
B2 B 0.41938(19) 0.81683(14) 0.44641(12) 0.0244(5) Uani 1 1 d .
C2 C 0.22429(16) 0.96914(12) 0.41543(11) 0.0279(5) Uani 1 1 d .
H2A H 0.1893 1.0156 0.4196 0.033 Uiso 1 1 calc R
F2 F 0.06119(11) 0.68062(7) 0.31488(7) 0.0495(4) Uani 1 1 d .
C3 C 0.29266(16) 0.93588(12) 0.45126(11) 0.0272(5) Uani 1 1 d .
H3A H 0.3142 0.9545 0.4853 0.033 Uiso 1 1 calc R
F3 F 0.11021(13) 0.69885(8) 0.18316(8) 0.0598(5) Uani 1 1 d .
C4 C 0.14604(15) 0.88059(12) 0.27443(10) 0.0240(5) Uani 1 1 d .
F4 F 0.17815(13) 0.83781(9) 0.11145(7) 0.0596(5) Uani 1 1 d .
C5 C 0.10918(16) 0.80882(12) 0.30782(10) 0.0271(5) Uani 1 1 d .
F5 F 0.19553(11) 0.95403(7) 0.16754(6) 0.0400(3) Uani 1 1 d .
C6 C 0.09710(17) 0.74848(12) 0.27901(12) 0.0334(6) Uani 1 1 d .
F6 F 0.02763(10) 0.91155(8) 0.44852(6) 0.0403(3) Uani 1 1 d .
C7 C 0.12102(19) 0.75771(14) 0.21263(13) 0.0383(6) Uani 1 1 d .
F7 F -0.16589(10) 0.93915(8) 0.47721(6) 0.0410(3) Uani 1 1 d .
C8 C 0.15503(18) 0.82724(14) 0.17671(11) 0.0367(6) Uani 1 1 d .
F8 F -0.26840(10) 1.01949(8) 0.38688(7) 0.0460(4) Uani 1 1 d .
C9 C 0.16514(17) 0.88675(12) 0.20766(11) 0.0297(5) Uani 1 1 d .
F9 F -0.16957(10) 1.06834(9) 0.26180(7) 0.0506(4) Uani 1 1 d .
C10 C 0.03836(16) 0.97430(11) 0.33726(10) 0.0245(5) Uani 1 1 d .
F10 F 0.02345(9) 1.03424(7) 0.22977(6) 0.0365(3) Uani 1 1 d .
C11 C -0.01645(17) 0.95125(12) 0.39941(10) 0.0282(5) Uani 1 1 d .
F11 F 0.35555(9) 0.93382(7) 0.24258(6) 0.0337(3) Uani 1 1 d .
C12 C -0.11815(17) 0.96550(12) 0.41641(11) 0.0292(5) Uani 1 1 d .
F12 F 0.48595(10) 1.04307(8) 0.17947(6) 0.0391(3) Uani 1 1 d .
C13 C -0.17011(17) 1.00578(13) 0.37061(12) 0.0314(5) Uani 1 1 d .
F13 F 0.43306(10) 1.19352(7) 0.16788(7) 0.0470(4) Uani 1 1 d .
C14 C -0.12015(17) 1.02988(13) 0.30818(11) 0.0314(5) Uani 1 1 d .
F14 F 0.24776(11) 1.23164(7) 0.22704(7) 0.0488(4) Uani 1 1 d .
C15 C -0.02004(17) 1.01249(12) 0.29325(10) 0.0270(5) Uani 1 1 d .
F15 F 0.11896(10) 1.12475(7) 0.29365(7) 0.0411(3) Uani 1 1 d .
C16 C 0.22758(16) 1.02235(12) 0.26888(10) 0.0248(5) Uani 1 1 d .
F16 F 0.21044(10) 0.73651(8) 0.47328(7) 0.0445(4) Uani 1 1 d .
C17 C 0.32393(16) 1.00724(12) 0.23929(10) 0.0262(5) Uani 1 1 d .
F17 F 0.17733(12) 0.59128(8) 0.52923(8) 0.0615(5) Uani 1 1 d .
C18 C 0.39341(17) 1.06253(13) 0.20581(10) 0.0292(5) Uani 1 1 d .
F18 F 0.33032(13) 0.49703(8) 0.56323(8) 0.0582(4) Uani 1 1 d .
C19 C 0.36657(18) 1.13851(13) 0.20030(11) 0.0319(5) Uani 1 1 d .
F19 F 0.52287(12) 0.55297(7) 0.53536(7) 0.0473(4) Uani 1 1 d .
C20 C 0.27396(18) 1.15765(12) 0.22979(11) 0.0317(5) Uani 1 1 d .
F20 F 0.55960(9) 0.69696(7) 0.47409(6) 0.0359(3) Uani 1 1 d .
C21 C 0.20735(17) 1.09986(12) 0.26375(11) 0.0290(5) Uani 1 1 d .
F21 F 0.29088(9) 0.81736(7) 0.56914(6) 0.0337(3) Uani 1 1 d .
C22 C 0.38817(16) 0.72552(12) 0.46996(10) 0.0258(5) Uani 1 1 d .
F22 F 0.34315(11) 0.83503(7) 0.68004(6) 0.0404(3) Uani 1 1 d .
C23 C 0.29221(18) 0.69385(13) 0.48551(11) 0.0328(5) Uani 1 1 d .
F23 F 0.53933(11) 0.85912(8) 0.68591(7) 0.0502(4) Uani 1 1 d .
C24 C 0.27308(19) 0.61790(14) 0.51550(12) 0.0389(6) Uani 1 1 d .
F24 F 0.68128(10) 0.86503(8) 0.57796(7) 0.0457(4) Uani 1 1 d .
C25 C 0.3496(2) 0.56982(13) 0.53233(12) 0.0395(6) Uani 1 1 d .
F25 F 0.63172(9) 0.85048(7) 0.46619(6) 0.0363(3) Uani 1 1 d .
C26 C 0.4463(2) 0.59776(13) 0.51743(11) 0.0356(6) Uani 1 1 d .
F26 F 0.51306(10) 0.96394(7) 0.39660(6) 0.0340(3) Uani 1 1 d .
C27 C 0.46265(17) 0.67314(12) 0.48643(11) 0.0291(5) Uani 1 1 d .
F27 F 0.62216(10) 1.01450(7) 0.27958(6) 0.0402(3) Uani 1 1 d .
C28 C 0.45706(16) 0.83632(11) 0.51051(10) 0.0247(5) Uani 1 1 d .
F28 F 0.66922(10) 0.91894(8) 0.19379(6) 0.0436(4) Uani 1 1 d .
C29 C 0.38890(16) 0.83196(12) 0.56834(11) 0.0265(5) Uani 1 1 d .
F29 F 0.60391(10) 0.77159(7) 0.22820(6) 0.0393(3) Uani 1 1 d .
C30 C 0.41338(18) 0.83985(12) 0.62658(11) 0.0294(5) Uani 1 1 d .
F30 F 0.49585(10) 0.71891(7) 0.34474(6) 0.0360(3) Uani 1 1 d .
C31 C 0.51194(19) 0.85210(13) 0.62955(11) 0.0333(6) Uani 1 1 d .
C32 C 0.58363(17) 0.85572(12) 0.57481(12) 0.0316(5) Uani 1 1 d .
C33 C 0.55561(17) 0.84840(12) 0.51693(11) 0.0276(5) Uani 1 1 d .
C34 C 0.50020(16) 0.83821(11) 0.37785(10) 0.0240(5) Uani 1 1 d .
C35 C 0.53555(16) 0.91343(12) 0.35633(10) 0.0263(5) Uani 1 1 d .
C36 C 0.59125(17) 0.94092(12) 0.29654(11) 0.0299(5) Uani 1 1 d .
C37 C 0.61513(17) 0.89308(13) 0.25329(11) 0.0310(5) Uani 1 1 d .
C38 C 0.58232(17) 0.81868(12) 0.27101(11) 0.0294(5) Uani 1 1 d .
C39 C 0.52672(16) 0.79295(12) 0.33200(11) 0.0272(5) Uani 1 1 d .
O1 O 0.94851(13) 0.21868(10) 0.14480(9) 0.0501(5) Uani 1 1 d .
N3 N 0.83069(16) 0.13564(11) 0.09077(10) 0.0361(5) Uani 1 1 d .
H3B H 0.8645(19) 0.1569(14) 0.1140(13) 0.048(8) Uiso 1 1 d .
C40 C 0.8172(2) 0.19177(14) 0.02998(11) 0.0414(6) Uani 1 1 d .
H40A H 0.7747 0.2348 0.0421 0.050 Uiso 1 1 calc R
H40B H 0.7812 0.1662 0.0035 0.050 Uiso 1 1 calc R
C41 C 0.9150(2) 0.22346(19) -0.01076(14) 0.0709(10) Uani 1 1 d .
H41A H 0.9012 0.2596 -0.0496 0.106 Uiso 1 1 calc R
H41B H 0.9570 0.1814 -0.0239 0.106 Uiso 1 1 calc R
H41C H 0.9505 0.2500 0.0147 0.106 Uiso 1 1 calc R
C42 C 0.8935(2) 0.06619(15) 0.07931(15) 0.0577(8) Uani 1 1 d .
H42A H 0.9007 0.0336 0.1219 0.069 Uiso 1 1 calc R
H42B H 0.9616 0.0833 0.0565 0.069 Uiso 1 1 calc R
C43 C 0.8493(3) 0.01856(17) 0.03980(16) 0.0767(11) Uani 1 1 d .
H43A H 0.8934 -0.0254 0.0341 0.115 Uiso 1 1 calc R
H43B H 0.8435 0.0500 -0.0029 0.115 Uiso 1 1 calc R
H43C H 0.7826 0.0002 0.0626 0.115 Uiso 1 1 calc R
C44 C 0.73121(19) 0.11321(14) 0.13362(12) 0.0426(7) Uani 1 1 d .
H44A H 0.6853 0.0970 0.1074 0.051 Uiso 1 1 calc R
H44B H 0.7415 0.0687 0.1682 0.051 Uiso 1 1 calc R
C45 C 0.6828(2) 0.17650(16) 0.16433(13) 0.0531(8) Uani 1 1 d .
H45A H 0.6185 0.1587 0.1916 0.080 Uiso 1 1 calc R
H45B H 0.6708 0.2203 0.1304 0.080 Uiso 1 1 calc R
H45C H 0.7271 0.1920 0.1912 0.080 Uiso 1 1 calc R
C46 C 1.0550(2) 0.21678(19) 0.1340(2) 0.0816(11) Uani 1 1 d .
H46A H 1.0809 0.1876 0.0997 0.098 Uiso 1 1 calc R
H46B H 1.0800 0.1924 0.1743 0.098 Uiso 1 1 calc R
C47 C 1.0876(3) 0.2981(2) 0.1131(2) 0.0879(12) Uani 1 1 d .
H47A H 1.1498 0.3060 0.1296 0.106 Uiso 1 1 calc R
H47B H 1.1005 0.3133 0.0651 0.106 Uiso 1 1 calc R
C48 C 1.0077(3) 0.3407(2) 0.1400(3) 0.153(3) Uani 1 1 d .
H48A H 0.9961 0.3876 0.1081 0.184 Uiso 1 1 calc R
H48B H 1.0233 0.3560 0.1792 0.184 Uiso 1 1 calc R
C49 C 0.9175(3) 0.2913(2) 0.1570(2) 0.0917(14) Uani 1 1 d .
H49A H 0.8879 0.2874 0.2034 0.110 Uiso 1 1 calc R
H49B H 0.8663 0.3131 0.1302 0.110 Uiso 1 1 calc R
N1' N 0.24832(13) 0.39653(10) 0.87033(9) 0.0257(4) Uani 1 1 d .
B1' B 0.18886(19) 0.41015(14) 0.81138(12) 0.0266(6) Uani 1 1 d .
C1' C 0.31277(16) 0.34091(12) 0.88728(10) 0.0248(5) Uani 1 1 d .
H1'A H 0.3227 0.2963 0.8690 0.030 Uiso 1 1 calc R
F1' F 0.11452(10) 0.26701(7) 0.89325(7) 0.0425(4) Uani 1 1 d .
N2' N 0.36197(13) 0.35490(9) 0.93286(8) 0.0245(4) Uani 1 1 d .
B2' B 0.45558(19) 0.30629(14) 0.95445(12) 0.0264(6) Uani 1 1 d .
C2' C 0.25862(17) 0.45083(12) 0.90691(11) 0.0309(5) Uani 1 1 d .
H2'A H 0.2232 0.4981 0.9053 0.037 Uiso 1 1 calc R
F2' F 0.08745(12) 0.13507(8) 0.85834(8) 0.0599(5) Uani 1 1 d .
C3' C 0.32683(17) 0.42553(12) 0.94487(11) 0.0303(5) Uani 1 1 d .
H3'A H 0.3477 0.4516 0.9750 0.036 Uiso 1 1 calc R
F3' F 0.13714(13) 0.12206(8) 0.73181(9) 0.0695(5) Uani 1 1 d .
C4' C 0.18073(16) 0.32954(12) 0.78570(11) 0.0295(5) Uani 1 1 d .
F4' F 0.21283(14) 0.24533(9) 0.64053(8) 0.0675(5) Uani 1 1 d .
C5' C 0.14132(17) 0.26434(13) 0.82951(12) 0.0332(5) Uani 1 1 d .
F5' F 0.23774(12) 0.37798(8) 0.67300(7) 0.0490(4) Uani 1 1 d .
C6' C 0.12644(19) 0.19565(13) 0.81285(14) 0.0421(7) Uani 1 1 d .
F6' F 0.06330(11) 0.39941(8) 0.94908(7) 0.0489(4) Uani 1 1 d .
C7' C 0.1508(2) 0.18935(14) 0.74894(15) 0.0449(7) Uani 1 1 d .
F7' F -0.12482(12) 0.44305(10) 0.97424(8) 0.0653(5) Uani 1 1 d .
C8' C 0.1886(2) 0.25143(15) 0.70309(13) 0.0438(7) Uani 1 1 d .
F8' F -0.22954(11) 0.50081(10) 0.87709(9) 0.0720(5) Uani 1 1 d .
C9' C 0.20228(18) 0.31952(13) 0.72189(12) 0.0362(6) Uani 1 1 d .
F9' F -0.13688(12) 0.51321(11) 0.75095(9) 0.0737(5) Uani 1 1 d .
C10' C 0.07171(17) 0.43532(12) 0.83418(11) 0.0298(5) Uani 1 1 d .
F10' F 0.05363(10) 0.46850(8) 0.72332(7) 0.0473(4) Uani 1 1 d .
C11' C 0.01928(18) 0.42841(13) 0.89667(12) 0.0363(6) Uani 1 1 d .
F11' F 0.39097(10) 0.38732(7) 0.74669(6) 0.0390(3) Uani 1 1 d .
C12' C -0.0804(2) 0.45042(15) 0.91183(14) 0.0441(7) Uani 1 1 d .
F12' F 0.52036(10) 0.49204(8) 0.67412(7) 0.0463(4) Uani 1 1 d .
C13' C -0.13309(19) 0.47882(15) 0.86288(15) 0.0478(7) Uani 1 1 d .
F13' F 0.46465(11) 0.64290(8) 0.64695(7) 0.0483(4) Uani 1 1 d .
C14' C -0.08606(19) 0.48481(15) 0.79969(14) 0.0455(7) Uani 1 1 d .
F14' F 0.27449(11) 0.68341(7) 0.69314(8) 0.0569(4) Uani 1 1 d .
C15' C 0.01258(17) 0.46225(13) 0.78700(12) 0.0347(6) Uani 1 1 d .
F15' F 0.14424(10) 0.58165(7) 0.76558(7) 0.0463(4) Uani 1 1 d .
C16' C 0.25866(16) 0.47734(12) 0.75876(11) 0.0269(5) Uani 1 1 d .
F16' F 0.24712(10) 0.22615(7) 0.99667(7) 0.0416(3) Uani 1 1 d .
C17' C 0.35728(17) 0.46030(12) 0.73381(11) 0.0292(5) Uani 1 1 d .
F17' F 0.21778(11) 0.08177(8) 1.05492(7) 0.0489(4) Uani 1 1 d .
C18' C 0.42643(17) 0.51326(13) 0.69628(11) 0.0316(5) Uani 1 1 d .
F18' F 0.37716(12) -0.01284(7) 1.08069(7) 0.0477(4) Uani 1 1 d .
C19' C 0.39836(18) 0.58857(14) 0.68215(11) 0.0351(6) Uani 1 1 d .
F19' F 0.56729(11) 0.04427(7) 1.04635(6) 0.0421(3) Uani 1 1 d .
C20' C 0.30218(19) 0.60949(12) 0.70492(12) 0.0352(6) Uani 1 1 d .
F20' F 0.59880(10) 0.19042(7) 0.98794(6) 0.0371(3) Uani 1 1 d .
C21' C 0.23583(17) 0.55419(13) 0.74302(11) 0.0321(5) Uani 1 1 d .
F21' F 0.32813(10) 0.32825(7) 1.07284(6) 0.0385(3) Uani 1 1 d .
C22' C 0.42566(17) 0.21644(12) 0.98719(10) 0.0272(5) Uani 1 1 d .
F22' F 0.38151(11) 0.37061(8) 1.17492(6) 0.0482(4) Uani 1 1 d .
C23' C 0.33069(17) 0.18407(13) 1.00665(11) 0.0300(5) Uani 1 1 d .
F23' F 0.57870(12) 0.39636(9) 1.17661(7) 0.0559(4) Uani 1 1 d .
C24' C 0.31311(18) 0.10812(13) 1.03761(11) 0.0334(6) Uani 1 1 d .
F24' F 0.71996(11) 0.38105(8) 1.07233(7) 0.0476(4) Uani 1 1 d .
C25' C 0.3923(2) 0.06085(12) 1.05087(11) 0.0347(6) Uani 1 1 d .
F25' F 0.66830(9) 0.34640(7) 0.96771(6) 0.0373(3) Uani 1 1 d .
C26' C 0.48831(18) 0.09000(12) 1.03334(11) 0.0317(5) Uani 1 1 d .
F26' F 0.54699(10) 0.44995(7) 0.88787(6) 0.0358(3) Uani 1 1 d .
C27' C 0.50190(17) 0.16514(12) 1.00301(10) 0.0277(5) Uani 1 1 d .
F27' F 0.65445(10) 0.48394(7) 0.76854(7) 0.0441(4) Uani 1 1 d .
C28' C 0.49372(17) 0.33878(12) 1.01294(10) 0.0271(5) Uani 1 1 d .
F28' F 0.70512(11) 0.37231(8) 0.69804(7) 0.0489(4) Uani 1 1 d .
C29' C 0.42630(17) 0.34508(12) 1.06898(11) 0.0300(5) Uani 1 1 d .
F29' F 0.64337(10) 0.22605(7) 0.75008(7) 0.0429(4) Uani 1 1 d .
C30' C 0.4519(2) 0.36593(12) 1.12279(11) 0.0347(6) Uani 1 1 d .
F30' F 0.53414(10) 0.19034(7) 0.86741(6) 0.0385(3) Uani 1 1 d .
C31' C 0.5508(2) 0.37906(13) 1.12375(11) 0.0370(6) Uani 1 1 d .
C32' C 0.62215(18) 0.37143(13) 1.07070(12) 0.0342(6) Uani 1 1 d .
C33' C 0.59278(17) 0.35303(12) 1.01679(11) 0.0287(5) Uani 1 1 d .
C34' C 0.53580(16) 0.31806(12) 0.88564(10) 0.0249(5) Uani 1 1 d .
C35' C 0.57067(17) 0.39168(12) 0.85546(11) 0.0288(5) Uani 1 1 d .
C36' C 0.62591(17) 0.41115(12) 0.79435(12) 0.0328(6) Uani 1 1 d .
C37' C 0.65143(17) 0.35509(13) 0.75846(11) 0.0333(6) Uani 1 1 d .
C38' C 0.62021(17) 0.28132(13) 0.78530(11) 0.0317(5) Uani 1 1 d .
C39' C 0.56399(17) 0.26451(12) 0.84666(11) 0.0284(5) Uani 1 1 d .
O1' O 0.05078(16) 0.30038(12) 0.40492(10) 0.0686(6) Uani 1 1 d .
N3' N 0.20607(17) 0.37689(12) 0.43318(10) 0.0398(5) Uani 1 1 d .
H3'B H 0.1464(19) 0.3577(14) 0.4198(12) 0.048(8) Uiso 1 1 d .
C40' C 0.2971(2) 0.33541(16) 0.40562(13) 0.0482(7) Uani 1 1 d .
H40C H 0.3584 0.3609 0.4105 0.058 Uiso 1 1 calc R
H40D H 0.2969 0.2822 0.4309 0.058 Uiso 1 1 calc R
C41' C 0.3009(2) 0.33344(17) 0.33529(14) 0.0583(8) Uani 1 1 d .
H41D H 0.3614 0.3058 0.3198 0.087 Uiso 1 1 calc R
H41E H 0.3027 0.3860 0.3098 0.087 Uiso 1 1 calc R
H41F H 0.2410 0.3073 0.3302 0.087 Uiso 1 1 calc R
C42' C 0.2125(3) 0.46201(16) 0.40583(18) 0.0780(11) Uani 1 1 d .
H42C H 0.2490 0.4860 0.4330 0.094 Uiso 1 1 calc R
H42D H 0.2530 0.4702 0.3616 0.094 Uiso 1 1 calc R
C43' C 0.1177(3) 0.5009(2) 0.40204(18) 0.0890(12) Uani 1 1 d .
H43D H 0.1297 0.5555 0.3837 0.134 Uiso 1 1 calc R
H43E H 0.0775 0.4949 0.4457 0.134 Uiso 1 1 calc R
H43F H 0.0814 0.4788 0.3742 0.134 Uiso 1 1 calc R
C44' C 0.1936(2) 0.3576(2) 0.50637(14) 0.0687(9) Uani 1 1 d .
H44C H 0.2052 0.3019 0.5199 0.082 Uiso 1 1 calc R
H44D H 0.2467 0.3846 0.5198 0.082 Uiso 1 1 calc R
C45' C 0.0970(3) 0.3765(2) 0.54167(17) 0.1030(14) Uani 1 1 d .
H45D H 0.0972 0.3615 0.5885 0.154 Uiso 1 1 calc R
H45E H 0.0435 0.3489 0.5302 0.154 Uiso 1 1 calc R
H45F H 0.0852 0.4318 0.5301 0.154 Uiso 1 1 calc R
C46' C -0.0071(3) 0.3127(2) 0.3547(2) 0.1045(15) Uani 1 1 d .
H46C H 0.0373 0.3285 0.3122 0.125 Uiso 1 1 calc R
H46D H -0.0562 0.3544 0.3606 0.125 Uiso 1 1 calc R
C47' C -0.0594(3) 0.2441(2) 0.35528(19) 0.0901(12) Uani 1 1 d .
H47C H -0.0358 0.2254 0.3146 0.108 Uiso 1 1 calc R
H47D H -0.1327 0.2541 0.3589 0.108 Uiso 1 1 calc R
C48' C -0.0383(2) 0.18618(18) 0.41217(14) 0.0577(8) Uani 1 1 d .
H48C H -0.0108 0.1386 0.3987 0.069 Uiso 1 1 calc R
H48D H -0.1002 0.1736 0.4448 0.069 Uiso 1 1 calc R
C49' C 0.0375(3) 0.2235(2) 0.4389(2) 0.0994(14) Uani 1 1 d .
H49C H 0.0141 0.2222 0.4857 0.119 Uiso 1 1 calc R
H49D H 0.1022 0.1956 0.4339 0.119 Uiso 1 1 calc R

loop_
_atom_site_aniso_label
_atom_site_aniso_U_11
_atom_site_aniso_U_22
_atom_site_aniso_U_33
_atom_site_aniso_U_23
_atom_site_aniso_U_13
_atom_site_aniso_U_12
N1 0.0252(10) 0.0242(9) 0.0201(9) -0.0055(8) -0.0042(8) 0.0010(8)
B1 0.0253(14) 0.0276(13) 0.0205(13) -0.0045(10) -0.0036(10) -0.0004(10)
C1 0.0250(12) 0.0237(11) 0.0206(11) -0.0057(9) -0.0021(9) -0.0021(9)
F1 0.0446(8) 0.0380(7) 0.0260(7) 0.0007(6) -0.0026(6) -0.0114(6)
N2 0.0238(10) 0.0229(9) 0.0228(10) -0.0042(8) -0.0054(8) 0.0007(7)
B2 0.0249(14) 0.0245(13) 0.0238(13) -0.0047(10) -0.0046(11) -0.0001(10)
C2 0.0309(13) 0.0257(12) 0.0296(13) -0.0102(10) -0.0076(10) 0.0049(10)
F2 0.0585(10) 0.0314(8) 0.0564(10) -0.0008(7) -0.0101(8) -0.0161(7)
C3 0.0307(13) 0.0281(12) 0.0246(12) -0.0100(10) -0.0045(10) 0.0011(10)
F3 0.0791(12) 0.0491(9) 0.0609(11) -0.0309(8) -0.0115(9) -0.0168(8)
C4 0.0222(12) 0.0285(12) 0.0213(12) -0.0044(9) -0.0045(9) -0.0001(9)
F4 0.0846(12) 0.0704(11) 0.0285(8) -0.0215(8) -0.0035(8) -0.0237(9)
C5 0.0249(12) 0.0327(12) 0.0226(12) -0.0034(10) -0.0030(9) -0.0028(10)
F5 0.0565(9) 0.0394(8) 0.0220(7) 0.0001(6) -0.0044(6) -0.0165(7)
C6 0.0303(13) 0.0243(12) 0.0454(16) -0.0036(11) -0.0085(11) -0.0064(10)
F6 0.0360(8) 0.0563(9) 0.0228(7) 0.0033(6) -0.0039(6) 0.0067(7)
C7 0.0403(15) 0.0362(14) 0.0451(16) -0.0214(12) -0.0089(12) -0.0050(11)
F7 0.0360(8) 0.0536(9) 0.0287(8) -0.0079(7) 0.0066(6) -0.0005(7)
C8 0.0415(15) 0.0461(15) 0.0253(13) -0.0128(11) -0.0046(11) -0.0089(12)
F8 0.0256(8) 0.0584(9) 0.0515(9) -0.0100(8) -0.0028(7) 0.0076(7)
C9 0.0299(13) 0.0303(12) 0.0288(13) -0.0036(10) -0.0060(10) -0.0049(10)
F9 0.0337(8) 0.0669(10) 0.0458(9) 0.0068(8) -0.0154(7) 0.0092(7)
C10 0.0274(12) 0.0223(11) 0.0244(12) -0.0055(9) -0.0052(9) -0.0011(9)
F10 0.0331(8) 0.0468(8) 0.0258(7) 0.0021(6) -0.0052(6) -0.0016(6)
C11 0.0316(13) 0.0279(12) 0.0251(12) -0.0037(10) -0.0079(10) 0.0028(10)
F11 0.0310(8) 0.0292(7) 0.0374(8) -0.0054(6) 0.0013(6) 0.0017(6)
C12 0.0313(13) 0.0315(12) 0.0236(12) -0.0082(10) 0.0015(10) -0.0008(10)
F12 0.0289(8) 0.0495(8) 0.0345(8) -0.0025(6) 0.0003(6) -0.0048(6)
C13 0.0222(13) 0.0332(13) 0.0395(15) -0.0105(11) -0.0032(11) 0.0008(10)
F13 0.0432(9) 0.0378(8) 0.0530(9) 0.0091(7) -0.0071(7) -0.0165(7)
C14 0.0289(13) 0.0313(13) 0.0351(14) -0.0030(11) -0.0139(11) 0.0039(10)
F14 0.0534(10) 0.0244(7) 0.0683(11) -0.0057(7) -0.0133(8) -0.0033(7)
C15 0.0320(13) 0.0268(12) 0.0217(12) -0.0032(9) -0.0043(10) -0.0022(10)
F15 0.0371(8) 0.0294(7) 0.0558(9) -0.0132(7) -0.0001(7) 0.0019(6)
C16 0.0285(13) 0.0263(12) 0.0204(11) -0.0033(9) -0.0080(9) -0.0019(9)
F16 0.0300(8) 0.0426(8) 0.0565(10) 0.0002(7) -0.0059(7) -0.0047(6)
C17 0.0306(13) 0.0257(12) 0.0229(12) -0.0051(9) -0.0056(10) -0.0028(9)
F17 0.0481(10) 0.0484(9) 0.0787(12) 0.0009(8) 0.0032(9) -0.0219(8)
C18 0.0244(13) 0.0408(14) 0.0216(12) -0.0043(10) -0.0033(10) -0.0049(10)
F18 0.0829(12) 0.0279(8) 0.0571(10) 0.0049(7) -0.0070(9) -0.0126(8)
C19 0.0327(14) 0.0336(13) 0.0286(13) 0.0034(10) -0.0118(10) -0.0127(11)
F19 0.0645(10) 0.0295(7) 0.0511(9) -0.0054(7) -0.0240(8) 0.0102(7)
C20 0.0385(15) 0.0230(12) 0.0360(14) -0.0046(10) -0.0136(11) -0.0044(10)
F20 0.0301(8) 0.0324(7) 0.0465(8) -0.0065(6) -0.0126(6) 0.0031(6)
C21 0.0279(13) 0.0326(13) 0.0284(13) -0.0075(10) -0.0080(10) -0.0011(10)
F21 0.0284(7) 0.0439(8) 0.0278(7) -0.0060(6) -0.0024(6) -0.0047(6)
C22 0.0297(13) 0.0265(11) 0.0212(11) -0.0047(9) -0.0047(9) -0.0015(9)
F22 0.0531(9) 0.0431(8) 0.0238(7) -0.0083(6) -0.0012(6) -0.0006(7)
C23 0.0323(14) 0.0310(13) 0.0343(14) -0.0053(11) -0.0055(11) -0.0003(10)
F23 0.0631(10) 0.0613(10) 0.0356(8) -0.0171(7) -0.0251(7) -0.0018(8)
C24 0.0378(15) 0.0355(14) 0.0400(15) -0.0040(12) 0.0012(12) -0.0125(12)
F24 0.0361(8) 0.0539(9) 0.0534(9) -0.0131(7) -0.0198(7) -0.0091(7)
C25 0.0579(18) 0.0235(12) 0.0337(14) -0.0003(11) -0.0039(13) -0.0072(12)
F25 0.0259(7) 0.0468(8) 0.0366(8) -0.0094(6) -0.0039(6) -0.0041(6)
C26 0.0506(17) 0.0256(12) 0.0323(14) -0.0043(10) -0.0146(12) 0.0071(11)
F26 0.0409(8) 0.0275(7) 0.0333(7) -0.0096(6) -0.0001(6) -0.0043(6)
C27 0.0332(14) 0.0291(12) 0.0264(12) -0.0067(10) -0.0071(10) -0.0030(10)
F27 0.0474(9) 0.0313(7) 0.0380(8) -0.0005(6) -0.0017(7) -0.0130(6)
C28 0.0275(12) 0.0204(11) 0.0267(12) -0.0036(9) -0.0073(10) 0.0009(9)
F28 0.0471(9) 0.0481(8) 0.0290(8) -0.0030(7) 0.0069(7) -0.0052(7)
C29 0.0261(13) 0.0245(11) 0.0298(13) -0.0046(10) -0.0075(10) -0.0006(9)
F29 0.0487(9) 0.0395(8) 0.0307(8) -0.0159(6) 0.0001(6) 0.0044(6)
C30 0.0396(14) 0.0260(12) 0.0227(12) -0.0051(10) -0.0054(11) 0.0010(10)
F30 0.0496(9) 0.0248(7) 0.0332(8) -0.0084(6) -0.0017(6) -0.0034(6)
C31 0.0489(16) 0.0285(12) 0.0278(13) -0.0084(10) -0.0180(12) 0.0010(11)
C32 0.0322(14) 0.0274(12) 0.0386(14) -0.0059(10) -0.0159(11) -0.0026(10)
C33 0.0313(13) 0.0240(11) 0.0271(13) -0.0042(10) -0.0048(10) -0.0009(9)
C34 0.0243(12) 0.0239(11) 0.0236(12) -0.0037(9) -0.0051(9) 0.0006(9)
C35 0.0286(13) 0.0244(11) 0.0265(12) -0.0071(10) -0.0039(10) 0.0007(9)
C36 0.0292(13) 0.0259(12) 0.0330(14) -0.0024(10) -0.0035(10) -0.0054(10)
C37 0.0239(13) 0.0410(14) 0.0241(12) -0.0013(11) 0.0010(10) -0.0013(10)
C38 0.0329(13) 0.0311(12) 0.0250(12) -0.0088(10) -0.0050(10) 0.0053(10)
C39 0.0290(13) 0.0228(11) 0.0291(13) -0.0030(10) -0.0058(10) -0.0007(9)
O1 0.0376(11) 0.0589(12) 0.0594(13) -0.0209(10) -0.0120(9) -0.0039(9)
N3 0.0407(13) 0.0375(12) 0.0319(12) -0.0094(10) -0.0068(10) -0.0063(10)
C40 0.0514(17) 0.0440(15) 0.0267(13) -0.0039(11) -0.0031(12) -0.0084(12)
C41 0.082(2) 0.094(2) 0.0343(17) -0.0038(16) -0.0034(16) -0.052(2)
C42 0.069(2) 0.0479(17) 0.060(2) -0.0222(15) -0.0095(16) 0.0072(15)
C43 0.121(3) 0.0478(18) 0.070(2) -0.0271(17) -0.023(2) 0.0021(19)
C44 0.0460(16) 0.0491(16) 0.0297(14) 0.0012(12) -0.0046(12) -0.0194(13)
C45 0.0404(17) 0.0651(19) 0.0448(17) -0.0015(15) 0.0069(13) -0.0032(14)
C46 0.042(2) 0.071(2) 0.125(3) 0.005(2) -0.026(2) -0.0013(17)
C47 0.050(2) 0.098(3) 0.109(3) -0.012(2) -0.004(2) -0.018(2)
C48 0.097(3) 0.107(3) 0.253(7) -0.117(4) 0.089(4) -0.060(3)
C49 0.058(2) 0.082(3) 0.152(4) -0.073(3) -0.002(2) -0.0124(19)
N1' 0.0252(10) 0.0233(9) 0.0279(10) -0.0041(8) -0.0034(8) -0.0018(8)
B1' 0.0265(14) 0.0251(13) 0.0277(14) -0.0026(11) -0.0065(11) -0.0014(11)
C1' 0.0269(12) 0.0221(11) 0.0244(12) -0.0049(9) -0.0009(9) -0.0026(9)
F1' 0.0436(9) 0.0383(8) 0.0413(9) -0.0006(7) -0.0010(7) -0.0129(7)
N2' 0.0273(10) 0.0218(9) 0.0243(10) -0.0044(8) -0.0042(8) -0.0026(8)
B2' 0.0277(14) 0.0226(13) 0.0285(14) -0.0034(11) -0.0049(11) -0.0017(10)
C2' 0.0359(14) 0.0225(11) 0.0371(14) -0.0108(10) -0.0084(11) 0.0015(10)
F2' 0.0627(11) 0.0339(8) 0.0786(12) 0.0018(8) -0.0115(9) -0.0194(8)
C3' 0.0352(14) 0.0239(12) 0.0336(13) -0.0088(10) -0.0062(11) -0.0022(10)
F3' 0.0845(13) 0.0414(9) 0.0982(14) -0.0334(9) -0.0336(11) -0.0062(9)
C4' 0.0258(13) 0.0288(12) 0.0357(14) -0.0055(10) -0.0110(10) -0.0008(10)
F4' 0.0965(14) 0.0651(11) 0.0528(11) -0.0302(9) -0.0234(10) -0.0013(10)
C5' 0.0288(13) 0.0343(13) 0.0363(14) -0.0051(11) -0.0072(11) -0.0024(10)
F5' 0.0688(11) 0.0460(9) 0.0322(8) -0.0052(7) -0.0095(7) -0.0108(8)
C6' 0.0345(15) 0.0258(13) 0.0650(19) -0.0018(13) -0.0135(13) -0.0054(11)
F6' 0.0422(9) 0.0629(10) 0.0350(8) -0.0007(7) 0.0001(7) 0.0012(7)
C7' 0.0460(17) 0.0308(14) 0.066(2) -0.0180(14) -0.0218(14) -0.0014(12)
F7' 0.0435(10) 0.0852(12) 0.0579(11) -0.0128(9) 0.0148(8) -0.0001(9)
C8' 0.0500(17) 0.0458(16) 0.0436(17) -0.0181(13) -0.0195(13) 0.0035(13)
F8' 0.0269(9) 0.0834(12) 0.0995(14) -0.0126(11) -0.0029(9) 0.0112(8)
C9' 0.0377(15) 0.0342(13) 0.0393(15) -0.0073(12) -0.0137(12) -0.0007(11)
F9' 0.0366(10) 0.1044(14) 0.0769(13) 0.0022(11) -0.0273(9) 0.0084(9)
C10' 0.0261(13) 0.0239(12) 0.0384(14) -0.0040(10) -0.0048(11) -0.0045(9)
F10' 0.0400(9) 0.0627(10) 0.0400(9) -0.0057(7) -0.0140(7) -0.0019(7)
C11' 0.0321(14) 0.0344(13) 0.0401(15) -0.0008(11) -0.0068(12) -0.0041(11)
F11' 0.0353(8) 0.0332(7) 0.0431(8) -0.0018(6) 0.0003(6) 0.0062(6)
C12' 0.0330(15) 0.0447(15) 0.0489(17) -0.0072(13) 0.0074(13) -0.0052(12)
F12' 0.0313(8) 0.0569(9) 0.0431(9) -0.0006(7) 0.0038(7) -0.0007(7)
C13' 0.0213(14) 0.0460(16) 0.074(2) -0.0107(15) -0.0047(14) -0.0002(12)
F13' 0.0459(9) 0.0449(8) 0.0468(9) 0.0030(7) 0.0016(7) -0.0194(7)
C14' 0.0296(15) 0.0473(16) 0.0588(19) -0.0010(14) -0.0160(13) -0.0042(12)
F14' 0.0541(10) 0.0261(7) 0.0791(12) 0.0065(8) -0.0001(9) -0.0016(7)
C15' 0.0263(13) 0.0350(13) 0.0425(16) -0.0054(11) -0.0068(11) -0.0040(10)
F15' 0.0344(8) 0.0290(7) 0.0680(10) -0.0025(7) 0.0017(7) 0.0043(6)
C16' 0.0274(13) 0.0279(12) 0.0266(12) -0.0045(10) -0.0084(10) -0.0021(9)
F16' 0.0323(8) 0.0402(8) 0.0467(9) 0.0028(7) -0.0041(7) -0.0061(6)
C17' 0.0340(14) 0.0271(12) 0.0262(12) -0.0030(10) -0.0070(10) 0.0010(10)
F17' 0.0470(9) 0.0425(8) 0.0514(9) 0.0000(7) 0.0005(7) -0.0191(7)
C18' 0.0267(13) 0.0421(14) 0.0257(13) -0.0053(11) -0.0047(10) -0.0017(11)
F18' 0.0716(11) 0.0267(7) 0.0371(8) 0.0016(6) 0.0038(7) -0.0064(7)
C19' 0.0338(14) 0.0404(14) 0.0289(13) -0.0004(11) -0.0042(11) -0.0148(11)
F19' 0.0543(9) 0.0337(7) 0.0356(8) -0.0040(6) -0.0063(7) 0.0126(7)
C20' 0.0406(15) 0.0248(12) 0.0393(15) -0.0004(11) -0.0108(12) -0.0020(11)
F20' 0.0320(8) 0.0341(7) 0.0444(8) -0.0030(6) -0.0097(6) 0.0002(6)
C21' 0.0271(13) 0.0329(13) 0.0361(14) -0.0062(11) -0.0056(11) -0.0014(10)
F21' 0.0343(8) 0.0474(8) 0.0332(8) -0.0093(6) -0.0013(6) -0.0066(6)
C22' 0.0323(13) 0.0290(12) 0.0215(12) -0.0072(9) -0.0041(10) -0.0038(10)
F22' 0.0654(11) 0.0489(9) 0.0293(8) -0.0132(7) 0.0027(7) -0.0082(8)
C23' 0.0323(14) 0.0327(13) 0.0251(12) -0.0054(10) -0.0067(10) 0.0038(10)
F23' 0.0780(12) 0.0597(10) 0.0384(9) -0.0162(8) -0.0221(8) -0.0143(9)
C24' 0.0400(15) 0.0306(13) 0.0275(13) -0.0041(10) 0.0007(11) -0.0123(11)
F24' 0.0444(9) 0.0517(9) 0.0537(9) -0.0135(7) -0.0224(7) -0.0103(7)
C25' 0.0538(17) 0.0221(12) 0.0237(13) -0.0016(10) 0.0028(11) -0.0046(11)
F25' 0.0303(8) 0.0427(8) 0.0405(8) -0.0117(7) -0.0058(6) -0.0040(6)
C26' 0.0414(15) 0.0265(12) 0.0267(13) -0.0057(10) -0.0054(11) 0.0065(11)
F26' 0.0431(8) 0.0255(7) 0.0381(8) -0.0082(6) -0.0020(6) -0.0041(6)
C27' 0.0302(13) 0.0292(12) 0.0244(12) -0.0072(10) -0.0043(10) -0.0015(10)
F27' 0.0483(9) 0.0370(8) 0.0413(8) 0.0021(7) -0.0007(7) -0.0151(7)
C28' 0.0333(13) 0.0223(11) 0.0251(12) -0.0021(9) -0.0064(10) -0.0021(9)
F28' 0.0475(9) 0.0577(9) 0.0343(8) -0.0056(7) 0.0100(7) -0.0070(7)
C29' 0.0353(14) 0.0246(12) 0.0299(13) -0.0024(10) -0.0076(10) -0.0059(10)
F29' 0.0498(9) 0.0423(8) 0.0376(8) -0.0174(7) -0.0004(7) 0.0064(7)
C30' 0.0561(17) 0.0255(12) 0.0203(12) -0.0035(10) -0.0013(11) -0.0036(11)
F30' 0.0559(9) 0.0258(7) 0.0333(8) -0.0077(6) -0.0030(7) -0.0032(6)
C31' 0.0583(18) 0.0279(13) 0.0284(14) -0.0040(10) -0.0172(12) -0.0100(12)
C32' 0.0391(15) 0.0276(12) 0.0388(15) -0.0035(11) -0.0171(12) -0.0072(11)
C33' 0.0343(14) 0.0245(12) 0.0268(13) -0.0022(10) -0.0071(10) -0.0025(10)
C34' 0.0232(12) 0.0264(11) 0.0259(12) -0.0042(9) -0.0074(9) -0.0003(9)
C35' 0.0292(13) 0.0283(12) 0.0309(13) -0.0102(10) -0.0058(10) 0.0004(10)
C36' 0.0298(13) 0.0283(12) 0.0375(14) 0.0006(11) -0.0047(11) -0.0076(10)
C37' 0.0286(13) 0.0421(14) 0.0256(13) -0.0036(11) 0.0016(10) -0.0015(11)
C38' 0.0293(13) 0.0374(13) 0.0312(13) -0.0146(11) -0.0048(10) 0.0045(10)
C39' 0.0310(13) 0.0231(12) 0.0314(13) -0.0043(10) -0.0072(10) -0.0022(10)
O1' 0.0598(14) 0.0675(14) 0.0701(15) 0.0238(11) -0.0280(11) -0.0247(11)
N3' 0.0404(13) 0.0405(12) 0.0345(12) -0.0026(10) -0.0009(10) -0.0026(10)
C40' 0.0414(16) 0.0554(17) 0.0494(17) -0.0160(14) -0.0071(13) 0.0082(13)
C41' 0.057(2) 0.068(2) 0.0512(19) -0.0215(16) -0.0026(15) 0.0002(16)
C42' 0.087(3) 0.0419(17) 0.086(3) 0.0036(17) 0.018(2) 0.0111(17)
C43' 0.111(3) 0.070(2) 0.072(3) 0.005(2) -0.005(2) 0.025(2)
C44' 0.060(2) 0.105(3) 0.0379(17) -0.0126(18) -0.0033(15) 0.0028(19)
C45' 0.079(3) 0.158(4) 0.053(2) -0.001(2) 0.012(2) 0.028(3)
C46' 0.123(4) 0.101(3) 0.092(3) 0.019(2) -0.067(3) -0.027(3)
C47' 0.085(3) 0.095(3) 0.090(3) 0.009(2) -0.043(2) -0.014(2)
C48' 0.0471(18) 0.067(2) 0.0544(19) -0.0040(16) -0.0057(15) -0.0056(15)
C49' 0.097(3) 0.070(2) 0.128(3) 0.038(2) -0.071(3) -0.038(2)

loop_
_atom_type_symbol
_atom_type_description
_atom_type_scat_dispersion_real
_atom_type_scat_dispersion_imag
_atom_type_scat_source
C C 0.0033 0.0016 'International Tables Vol C Tables 4.2.6.8 and 6.1.1.4'
H H 0.0000 0.0000 'International Tables Vol C Tables 4.2.6.8 and 6.1.1.4'
B B 0.0013 0.0007 'International Tables Vol C Tables 4.2.6.8 and 6.1.1.4'
N N 0.0061 0.0033 'International Tables Vol C Tables 4.2.6.8 and 6.1.1.4'
O O 0.0106 0.0060 'International Tables Vol C Tables 4.2.6.8 and 6.1.1.4'
F F 0.0171 0.0103 'International Tables Vol C Tables 4.2.6.8 and 6.1.1.4'

loop_
_geom_angle_atom_site_label_1
_geom_angle_atom_site_label_2
_geom_angle_atom_site_label_3
_geom_angle
C1 N1 C2 106.22(17)
C1 N1 B1 129.07(17)
C2 N1 B1 123.30(17)
N1 B1 C10 111.54(17)
N1 B1 C4 110.78(17)
C10 B1 C4 104.69(17)
N1 B1 C16 100.54(17)
C10 B1 C16 115.38(18)
C4 B1 C16 114.09(17)
N1 C1 N2 111.81(18)
N1 C1 H1A 124.1
N2 C1 H1A 124.1
C1 N2 C3 105.78(19)
C1 N2 B2 124.28(17)
C3 N2 B2 128.76(18)
N2 B2 C28 109.92(17)
N2 B2 C34 101.70(17)
C28 B2 C34 115.28(18)
N2 B2 C22 112.10(17)
C28 B2 C22 102.91(17)
C34 B2 C22 115.19(17)
C3 C2 N1 108.16(18)
C3 C2 H2A 125.9
N1 C2 H2A 125.9
C2 C3 N2 108.03(19)
C2 C3 H3A 126.0
N2 C3 H3A 126.0
C9 C4 C5 112.98(19)
C9 C4 B1 125.16(19)
C5 C4 B1 121.66(18)
F1 C5 C6 116.28(19)
F1 C5 C4 119.14(18)
C6 C5 C4 124.6(2)
F2 C6 C5 120.9(2)
F2 C6 C7 119.7(2)
C5 C6 C7 119.4(2)
F3 C7 C8 120.5(2)
F3 C7 C6 120.4(2)
C8 C7 C6 119.2(2)
F4 C8 C7 120.2(2)
F4 C8 C9 120.2(2)
C7 C8 C9 119.6(2)
F5 C9 C8 114.96(19)
F5 C9 C4 120.82(19)
C8 C9 C4 124.2(2)
C15 C10 C11 112.7(2)
C15 C10 B1 120.47(19)
C11 C10 B1 126.3(2)
F6 C11 C12 114.74(19)
F6 C11 C10 121.1(2)
C12 C11 C10 124.2(2)
F7 C12 C13 120.1(2)
F7 C12 C11 120.2(2)
C13 C12 C11 119.7(2)
F8 C13 C12 119.8(2)
F8 C13 C14 121.3(2)
C12 C13 C14 118.9(2)
F9 C14 C15 120.4(2)
F9 C14 C13 120.3(2)
C15 C14 C13 119.3(2)
F10 C15 C14 116.3(2)
F10 C15 C10 118.55(19)
C14 C15 C10 125.2(2)
C21 C16 C17 113.19(19)
C21 C16 B1 126.63(19)
C17 C16 B1 119.78(18)
F11 C17 C18 115.54(19)
F11 C17 C16 119.71(18)
C18 C17 C16 124.7(2)
F12 C18 C19 120.10(19)
F12 C18 C17 121.0(2)
C19 C18 C17 118.9(2)
F13 C19 C20 120.4(2)
F13 C19 C18 120.0(2)
C20 C19 C18 119.6(2)
F14 C20 C19 120.4(2)
F14 C20 C21 120.2(2)
C19 C20 C21 119.3(2)
F15 C21 C16 120.95(19)
F15 C21 C20 114.79(19)
C16 C21 C20 124.2(2)
C27 C22 C23 113.2(2)
C27 C22 B2 118.01(19)
C23 C22 B2 128.0(2)
F16 C23 C24 115.4(2)
F16 C23 C22 121.4(2)
C24 C23 C22 123.2(2)
F17 C24 C25 119.6(2)
F17 C24 C23 119.8(2)
C25 C24 C23 120.7(2)
F18 C25 C24 120.5(2)
F18 C25 C26 120.9(2)
C24 C25 C26 118.6(2)
F19 C26 C25 120.3(2)
F19 C26 C27 120.6(2)
C25 C26 C27 119.1(2)
F20 C27 C26 115.8(2)
F20 C27 C22 119.00(19)
C26 C27 C22 125.1(2)
C33 C28 C29 113.3(2)
C33 C28 B2 126.51(19)
C29 C28 B2 119.67(19)
F21 C29 C30 115.89(19)
F21 C29 C28 119.11(19)
C30 C29 C28 125.0(2)
F22 C30 C31 119.9(2)
F22 C30 C29 121.3(2)
C31 C30 C29 118.8(2)
F23 C31 C30 120.7(2)
F23 C31 C32 119.8(2)
C30 C31 C32 119.6(2)
F24 C32 C31 119.9(2)
F24 C32 C33 120.3(2)
C31 C32 C33 119.8(2)
F25 C33 C32 115.5(2)
F25 C33 C28 120.88(19)
C32 C33 C28 123.5(2)
C39 C34 C35 113.15(18)
C39 C34 B2 126.99(18)
C35 C34 B2 119.01(18)
F26 C35 C36 116.60(18)
F26 C35 C34 118.81(18)
C36 C35 C34 124.59(19)
F27 C36 C35 120.78(19)
F27 C36 C37 119.81(19)
C35 C36 C37 119.4(2)
F28 C37 C38 120.3(2)
F28 C37 C36 120.6(2)
C38 C37 C36 119.1(2)
F29 C38 C37 119.46(19)
F29 C38 C39 120.79(19)
C37 C38 C39 119.7(2)
F30 C39 C38 115.57(18)
F30 C39 C34 120.42(18)
C38 C39 C34 123.99(19)
C49 O1 C46 108.0(2)
C49 O1 H3B 121.7(8)
C46 O1 H3B 125.6(8)
C40 N3 C44 111.4(2)
C40 N3 C42 114.5(2)
C44 N3 C42 111.6(2)
C40 N3 H3B 110.0(17)
C44 N3 H3B 105.5(16)
C42 N3 H3B 103.2(17)
N3 C40 C41 113.4(2)
N3 C40 H40A 108.9
C41 C40 H40A 108.9
N3 C40 H40B 108.9
C41 C40 H40B 108.9
H40A C40 H40B 107.7
C40 C41 H41A 109.5
C40 C41 H41B 109.5
H41A C41 H41B 109.5
C40 C41 H41C 109.5
H41A C41 H41C 109.5
H41B C41 H41C 109.5
N3 C42 C43 113.4(3)
N3 C42 H42A 108.9
C43 C42 H42A 108.9
N3 C42 H42B 108.9
C43 C42 H42B 108.9
H42A C42 H42B 107.7
C42 C43 H43A 109.5
C42 C43 H43B 109.5
H43A C43 H43B 109.5
C42 C43 H43C 109.5
H43A C43 H43C 109.5
H43B C43 H43C 109.5
C45 C44 N3 113.1(2)
C45 C44 H44A 109.0
N3 C44 H44A 109.0
C45 C44 H44B 109.0
N3 C44 H44B 109.0
H44A C44 H44B 107.8
C44 C45 H45A 109.5
C44 C45 H45B 109.5
H45A C45 H45B 109.5
C44 C45 H45C 109.5
H45A C45 H45C 109.5
H45B C45 H45C 109.5
O1 C46 C47 105.7(3)
O1 C46 H46A 110.6
C47 C46 H46A 110.6
O1 C46 H46B 110.6
C47 C46 H46B 110.6
H46A C46 H46B 108.7
C48 C47 C46 105.4(3)
C48 C47 H47A 110.7
C46 C47 H47A 110.7
C48 C47 H47B 110.7
C46 C47 H47B 110.7
H47A C47 H47B 108.8
C47 C48 C49 107.4(3)
C47 C48 H48A 110.2
C49 C48 H48A 110.2
C47 C48 H48B 110.2
C49 C48 H48B 110.2
H48A C48 H48B 108.5
O1 C49 C48 107.2(3)
O1 C49 H49A 110.3
C48 C49 H49A 110.3
O1 C49 H49B 110.3
C48 C49 H49B 110.3
H49A C49 H49B 108.5
C1' N1' C2' 105.42(18)
C1' N1' B1' 129.04(18)
C2' N1' B1' 124.33(18)
N1' B1' C10' 110.85(18)
N1' B1' C4' 110.47(18)
C10' B1' C4' 105.05(17)
N1' B1' C16' 101.10(17)
C10' B1' C16' 114.92(18)
C4' B1' C16' 114.54(18)
N1' C1' N2' 112.35(18)
N1' C1' H1'A 123.8
N2' C1' H1'A 123.8
C1' N2' C3' 105.28(19)
C1' N2' B2' 123.81(17)
C3' N2' B2' 129.74(19)
N2' B2' C28' 109.80(17)
N2' B2' C34' 101.71(17)
C28' B2' C34' 114.96(18)
N2' B2' C22' 112.10(18)
C28' B2' C22' 104.04(18)
C34' B2' C22' 114.45(17)
C3' C2' N1' 108.48(19)
C3' C2' H2'A 125.8
N1' C2' H2'A 125.8
C2' C3' N2' 108.5(2)
C2' C3' H3'A 125.8
N2' C3' H3'A 125.8
C9' C4' C5' 113.3(2)
C9' C4' B1' 126.8(2)
C5' C4' B1' 119.7(2)
F1' C5' C6' 116.2(2)
F1' C5' C4' 119.34(19)
C6' C5' C4' 124.5(2)
F2' C6' C7' 120.0(2)
F2' C6' C5' 120.8(2)
C7' C6' C5' 119.2(2)
F3' C7' C8' 120.5(3)
F3' C7' C6' 119.9(2)
C8' C7' C6' 119.6(2)
F4' C8' C7' 119.7(2)
F4' C8' C9' 120.9(2)
C7' C8' C9' 119.4(2)
F5' C9' C8' 115.1(2)
F5' C9' C4' 120.9(2)
C8' C9' C4' 124.0(2)
C11' C10' C15' 113.0(2)
C11' C10' B1' 127.8(2)
C15' C10' B1' 119.1(2)
F6' C11' C10' 121.4(2)
F6' C11' C12' 114.4(2)
C10' C11' C12' 124.2(2)
F7' C12' C13' 120.3(2)
F7' C12' C11' 120.1(3)
C13' C12' C11' 119.6(2)
F8' C13' C12' 120.0(3)
F8' C13' C14' 121.0(3)
C12' C13' C14' 119.0(2)
F9' C14' C13' 119.6(2)
F9' C14' C15' 120.9(3)
C13' C14' C15' 119.5(3)
F10' C15' C14' 116.2(2)
F10' C15' C10' 119.1(2)
C14' C15' C10' 124.7(2)
C21' C16' C17' 113.1(2)
C21' C16' B1' 126.8(2)
C17' C16' B1' 119.30(19)
F11' C17' C18' 115.6(2)
F11' C17' C16' 119.63(19)
C18' C17' C16' 124.8(2)
F12' C18' C19' 120.0(2)
F12' C18' C17' 121.0(2)
C19' C18' C17' 119.0(2)
F13' C19' C18' 121.0(2)
F13' C19' C20' 119.6(2)
C18' C19' C20' 119.4(2)
F14' C20' C19' 120.1(2)
F14' C20' C21' 120.5(2)
C19' C20' C21' 119.3(2)
F15' C21' C16' 121.1(2)
F15' C21' C20' 114.5(2)
C16' C21' C20' 124.3(2)
C23' C22' C27' 112.9(2)
C23' C22' B2' 128.3(2)
C27' C22' B2' 118.63(19)
F16' C23' C22' 121.0(2)
F16' C23' C24' 115.1(2)
C22' C23' C24' 123.9(2)
F17' C24' C25' 120.5(2)
F17' C24' C23' 119.6(2)
C25' C24' C23' 119.9(2)
F18' C25' C24' 120.9(2)
F18' C25' C26' 120.1(2)
C24' C25' C26' 118.9(2)
F19' C26' C27' 121.1(2)
F19' C26' C25' 119.7(2)
C27' C26' C25' 119.1(2)
F20' C27' C26' 116.0(2)
F20' C27' C22' 118.67(19)
C26' C27' C22' 125.4(2)
C33' C28' C29' 113.3(2)
C33' C28' B2' 126.06(19)
C29' C28' B2' 120.17(19)
F21' C29' C30' 116.1(2)
F21' C29' C28' 119.1(2)
C30' C29' C28' 124.8(2)
F22' C30' C31' 120.1(2)
F22' C30' C29' 120.8(2)
C31' C30' C29' 119.1(2)
F23' C31' C30' 120.6(2)
F23' C31' C32' 120.2(2)
C30' C31' C32' 119.2(2)
F24' C32' C31' 119.5(2)
F24' C32' C33' 120.6(2)
C31' C32' C33' 119.8(2)
F25' C33' C32' 115.2(2)
F25' C33' C28' 121.0(2)
C32' C33' C28' 123.7(2)
C39' C34' C35' 112.53(19)
C39' C34' B2' 127.49(18)
C35' C34' B2' 119.25(18)
F26' C35' C36' 116.13(19)
F26' C35' C34' 118.65(18)
C36' C35' C34' 125.2(2)
F27' C36' C35' 121.2(2)
F27' C36' C37' 119.6(2)
C35' C36' C37' 119.2(2)
F28' C37' C38' 120.5(2)
F28' C37' C36' 120.7(2)
C38' C37' C36' 118.7(2)
F29' C38' C37' 119.2(2)
F29' C38' C39' 120.6(2)
C37' C38' C39' 120.1(2)
F30' C39' C38' 115.10(18)
F30' C39' C34' 120.63(19)
C38' C39' C34' 124.2(2)
C46' O1' C49' 108.4(2)
C46' O1' H3'B 130.6(8)
C49' O1' H3'B 120.0(8)
C40' N3' C44' 108.6(2)
C40' N3' C42' 111.5(2)
C44' N3' C42' 113.0(2)
C40' N3' H3'B 107.8(14)
C44' N3' H3'B 108.6(14)
C42' N3' H3'B 107.0(15)
C41' C40' N3' 112.8(2)
C41' C40' H40C 109.0
N3' C40' H40C 109.0
C41' C40' H40D 109.0
N3' C40' H40D 109.0
H40C C40' H40D 107.8
C40' C41' H41D 109.5
C40' C41' H41E 109.5
H41D C41' H41E 109.5
C40' C41' H41F 109.5
H41D C41' H41F 109.5
H41E C41' H41F 109.5
C43' C42' N3' 115.6(3)
C43' C42' H42C 108.4
N3' C42' H42C 108.4
C43' C42' H42D 108.4
N3' C42' H42D 108.4
H42C C42' H42D 107.4
C42' C43' H43D 109.5
C42' C43' H43E 109.5
H43D C43' H43E 109.5
C42' C43' H43F 109.5
H43D C43' H43F 109.5
H43E C43' H43F 109.5
C45' C44' N3' 116.3(3)
C45' C44' H44C 108.2
N3' C44' H44C 108.2
C45' C44' H44D 108.2
N3' C44' H44D 108.2
H44C C44' H44D 107.4
C44' C45' H45D 109.5
C44' C45' H45E 109.5
H45D C45' H45E 109.5
C44' C45' H45F 109.5
H45D C45' H45F 109.5
H45E C45' H45F 109.5
O1' C46' C47' 110.2(3)
O1' C46' H46C 109.6
C47' C46' H46C 109.6
O1' C46' H46D 109.6
C47' C46' H46D 109.6
H46C C46' H46D 108.1
C46' C47' C48' 107.4(3)
C46' C47' H47C 110.2
C48' C47' H47C 110.2
C46' C47' H47D 110.2
C48' C47' H47D 110.2
H47C C47' H47D 108.5
C47' C48' C49' 104.4(3)
C47' C48' H48C 110.9
C49' C48' H48C 110.9
C47' C48' H48D 110.9
C49' C48' H48D 110.9
H48C C48' H48D 108.9
O1' C49' C48' 109.1(3)
O1' C49' H49C 109.9
C48' C49' H49C 109.9
O1' C49' H49D 109.9
C48' C49' H49D 109.9
H49C C49' H49D 108.3

loop_
_geom_bond_atom_site_label_1
_geom_bond_atom_site_label_2
_geom_bond_distance
N1 C1 1.322(3)
N1 C2 1.386(3)
N1 B1 1.583(3)
B1 C10 1.639(3)
B1 C4 1.643(3)
B1 C16 1.653(3)
C1 N2 1.340(3)
C1 H1A 0.9500
F1 C5 1.355(2)
N2 C3 1.386(3)
N2 B2 1.587(3)
B2 C28 1.642(3)
B2 C34 1.650(3)
B2 C22 1.650(3)
C2 C3 1.343(3)
C2 H2A 0.9500
F2 C6 1.349(2)
C3 H3A 0.9500
F3 C7 1.353(2)
C4 C9 1.384(3)
C4 C5 1.394(3)
F4 C8 1.347(3)
C5 C6 1.371(3)
F5 C9 1.354(2)
C6 C7 1.373(3)
F6 C11 1.354(3)
C7 C8 1.366(3)
F7 C12 1.341(2)
C8 C9 1.381(3)
F8 C13 1.338(2)
F9 C14 1.345(3)
C10 C15 1.386(3)
C10 C11 1.390(3)
F10 C15 1.361(2)
C11 C12 1.385(3)
F11 C17 1.353(2)
C12 C13 1.369(3)
F12 C18 1.341(2)
C13 C14 1.374(3)
F13 C19 1.348(2)
C14 C15 1.372(3)
F14 C20 1.344(2)
F15 C21 1.356(2)
C16 C21 1.384(3)
C16 C17 1.386(3)
F16 C23 1.349(3)
C17 C18 1.382(3)
F17 C24 1.356(3)
C18 C19 1.375(3)
F18 C25 1.342(3)
C19 C20 1.363(3)
F19 C26 1.343(3)
C20 C21 1.390(3)
F20 C27 1.356(2)
F21 C29 1.354(2)
C22 C27 1.387(3)
C22 C23 1.391(3)
F22 C30 1.340(2)
C23 C24 1.386(3)
F23 C31 1.347(3)
C24 C25 1.366(4)
F24 C32 1.349(3)
C25 C26 1.376(3)
F25 C33 1.352(2)
C26 C27 1.378(3)
F26 C35 1.358(2)
F27 C36 1.349(2)
C28 C33 1.390(3)
C28 C29 1.394(3)
F28 C37 1.349(2)
C29 C30 1.374(3)
F29 C38 1.351(2)
C30 C31 1.370(3)
F30 C39 1.358(2)
C31 C32 1.373(3)
C32 C33 1.384(3)
C34 C39 1.383(3)
C34 C35 1.398(3)
C35 C36 1.367(3)
C36 C37 1.371(3)
C37 C38 1.370(3)
C38 C39 1.381(3)
O1 C49 1.406(3)
O1 C46 1.416(3)
O1 H3B 1.89(3)
N3 C40 1.500(3)
N3 C44 1.504(3)
N3 C42 1.511(3)
N3 H3B 0.87(3)
C40 C41 1.508(3)
C40 H40A 0.9900
C40 H40B 0.9900
C41 H41A 0.9800
C41 H41B 0.9800
C41 H41C 0.9800
C42 C43 1.513(4)
C42 H42A 0.9900
C42 H42B 0.9900
C43 H43A 0.9800
C43 H43B 0.9800
C43 H43C 0.9800
C44 C45 1.492(4)
C44 H44A 0.9900
C44 H44B 0.9900
C45 H45A 0.9800
C45 H45B 0.9800
C45 H45C 0.9800
C46 C47 1.486(4)
C46 H46A 0.9900
C46 H46B 0.9900
C47 C48 1.403(5)
C47 H47A 0.9900
C47 H47B 0.9900
C48 C49 1.477(4)
C48 H48A 0.9900
C48 H48B 0.9900
C49 H49A 0.9900
C49 H49B 0.9900
N1' C1' 1.330(3)
N1' C2' 1.386(3)
N1' B1' 1.579(3)
B1' C10' 1.645(3)
B1' C4' 1.652(3)
B1' C16' 1.658(3)
C1' N2' 1.335(3)
C1' H1'A 0.9500
F1' C5' 1.354(3)
N2' C3' 1.386(3)
N2' B2' 1.586(3)
B2' C28' 1.642(3)
B2' C34' 1.646(3)
B2' C22' 1.646(3)
C2' C3' 1.336(3)
C2' H2'A 0.9500
F2' C6' 1.349(3)
C3' H3'A 0.9500
F3' C7' 1.351(3)
C4' C9' 1.388(3)
C4' C5' 1.391(3)
F4' C8' 1.343(3)
C5' C6' 1.373(3)
F5' C9' 1.349(3)
C6' C7' 1.372(4)
F6' C11' 1.356(3)
C7' C8' 1.366(4)
F7' C12' 1.343(3)
C8' C9' 1.382(3)
F8' C13' 1.346(3)
F9' C14' 1.346(3)
C10' C11' 1.379(3)
C10' C15' 1.390(3)
F10' C15' 1.358(3)
C11' C12' 1.389(3)
F11' C17' 1.351(2)
C12' C13' 1.366(4)
F12' C18' 1.343(3)
C13' C14' 1.370(4)
F13' C19' 1.355(2)
C14' C15' 1.374(3)
F14' C20' 1.341(3)
F15' C21' 1.358(3)
C16' C21' 1.378(3)
C16' C17' 1.392(3)
F16' C23' 1.354(3)
C17' C18' 1.378(3)
F17' C24' 1.350(3)
C18' C19' 1.368(3)
F18' C25' 1.343(2)
C19' C20' 1.371(3)
F19' C26' 1.350(3)
C20' C21' 1.385(3)
F20' C27' 1.362(2)
F21' C29' 1.354(3)
C22' C23' 1.386(3)
C22' C27' 1.390(3)
F22' C30' 1.345(3)
C23' C24' 1.389(3)
F23' C31' 1.344(3)
C24' C25' 1.368(3)
F24' C32' 1.345(3)
C25' C26' 1.376(3)
F25' C33' 1.349(2)
C26' C27' 1.367(3)
F26' C35' 1.360(2)
F27' C36' 1.344(2)
C28' C33' 1.390(3)
C28' C29' 1.392(3)
F28' C37' 1.345(2)
C29' C30' 1.377(3)
F29' C38' 1.353(2)
C30' C31' 1.368(3)
F30' C39' 1.358(2)
C31' C32' 1.378(3)
C32' C33' 1.381(3)
C34' C39' 1.391(3)
C34' C35' 1.397(3)
C35' C36' 1.368(3)
C36' C37' 1.378(3)
C37' C38' 1.372(3)
C38' C39' 1.374(3)
O1' C46' 1.410(4)
O1' C49' 1.414(4)
O1' H3'B 1.78(3)
N3' C40' 1.503(3)
N3' C44' 1.508(3)
N3' C42' 1.510(3)
N3' H3'B 0.99(3)
C40' C41' 1.499(4)
C40' H40C 0.9900
C40' H40D 0.9900
C41' H41D 0.9800
C41' H41E 0.9800
C41' H41F 0.9800
C42' C43' 1.438(5)
C42' H42C 0.9900
C42' H42D 0.9900
C43' H43D 0.9800
C43' H43E 0.9800
C43' H43F 0.9800
C44' C45' 1.452(4)
C44' H44C 0.9900
C44' H44D 0.9900
C45' H45D 0.9800
C45' H45E 0.9800
C45' H45F 0.9800
C46' C47' 1.431(5)
C46' H46C 0.9900
C46' H46D 0.9900
C47' C48' 1.485(4)
C47' H47C 0.9900
C47' H47D 0.9900
C48' C49' 1.490(4)
C48' H48C 0.9900
C48' H48D 0.9900
C49' H49C 0.9900
C49' H49D 0.9900

loop_
_geom_torsion_atom_site_label_1
_geom_torsion_atom_site_label_2
_geom_torsion_atom_site_label_3
_geom_torsion_atom_site_label_4
_geom_torsion
C1 N1 B1 C10 137.8(2)
C2 N1 B1 C10 -57.7(2)
C1 N1 B1 C4 21.6(3)
C2 N1 B1 C4 -173.89(17)
C1 N1 B1 C16 -99.3(2)
C2 N1 B1 C16 65.1(2)
C2 N1 C1 N2 1.4(2)
B1 N1 C1 N2 167.94(18)
N1 C1 N2 C3 -1.2(2)
N1 C1 N2 B2 -169.69(17)
C1 N2 B2 C28 -178.14(18)
C3 N2 B2 C28 16.1(3)
C1 N2 B2 C34 59.2(2)
C3 N2 B2 C34 -106.5(2)
C1 N2 B2 C22 -64.3(2)
C3 N2 B2 C22 129.9(2)
C1 N1 C2 C3 -1.1(2)
B1 N1 C2 C3 -168.58(18)
N1 C2 C3 N2 0.4(2)
C1 N2 C3 C2 0.4(2)
B2 N2 C3 C2 168.26(19)
N1 B1 C4 C9 -134.0(2)
C10 B1 C4 C9 105.6(2)
C16 B1 C4 C9 -21.4(3)
N1 B1 C4 C5 51.6(3)
C10 B1 C4 C5 -68.7(2)
C16 B1 C4 C5 164.2(2)
C9 C4 C5 F1 -176.43(19)
B1 C4 C5 F1 -1.4(3)
C9 C4 C5 C6 3.1(3)
B1 C4 C5 C6 178.1(2)
F1 C5 C6 F2 -0.7(3)
C4 C5 C6 F2 179.8(2)
F1 C5 C6 C7 178.6(2)
C4 C5 C6 C7 -0.9(4)
F2 C6 C7 F3 -1.0(4)
C5 C6 C7 F3 179.7(2)
F2 C6 C7 C8 178.4(2)
C5 C6 C7 C8 -0.9(4)
F3 C7 C8 F4 0.0(4)
C6 C7 C8 F4 -179.4(2)
F3 C7 C8 C9 179.7(2)
C6 C7 C8 C9 0.3(4)
F4 C8 C9 F5 2.2(3)
C7 C8 C9 F5 -177.5(2)
F4 C8 C9 C4 -178.0(2)
C7 C8 C9 C4 2.3(4)
C5 C4 C9 F5 176.00(19)
B1 C4 C9 F5 1.2(3)
C5 C4 C9 C8 -3.7(3)
B1 C4 C9 C8 -178.5(2)
N1 B1 C10 C15 168.12(18)
C4 B1 C10 C15 -72.0(2)
C16 B1 C10 C15 54.2(3)
N1 B1 C10 C11 -20.7(3)
C4 B1 C10 C11 99.1(2)
C16 B1 C10 C11 -134.6(2)
C15 C10 C11 F6 178.50(19)
B1 C10 C11 F6 6.8(3)
C15 C10 C11 C12 -0.9(3)
B1 C10 C11 C12 -172.6(2)
F6 C11 C12 F7 -1.4(3)
C10 C11 C12 F7 178.01(19)
F6 C11 C12 C13 179.46(19)
C10 C11 C12 C13 -1.1(3)
F7 C12 C13 F8 0.7(3)
C11 C12 C13 F8 179.86(19)
F7 C12 C13 C14 -177.83(19)
C11 C12 C13 C14 1.3(3)
F8 C13 C14 F9 0.2(3)
C12 C13 C14 F9 178.8(2)
F8 C13 C14 C15 -178.00(19)
C12 C13 C14 C15 0.5(3)
F9 C14 C15 F10 -1.9(3)
C13 C14 C15 F10 176.37(19)
F9 C14 C15 C10 178.9(2)
C13 C14 C15 C10 -2.8(3)
C11 C10 C15 F10 -176.29(18)
B1 C10 C15 F10 -4.0(3)
C11 C10 C15 C14 2.9(3)
B1 C10 C15 C14 175.2(2)
N1 B1 C16 C21 -104.8(2)
C10 B1 C16 C21 15.3(3)
C4 B1 C16 C21 136.6(2)
N1 B1 C16 C17 67.3(2)
C10 B1 C16 C17 -172.60(19)
C4 B1 C16 C17 -51.3(3)
C21 C16 C17 F11 177.50(19)
B1 C16 C17 F11 4.4(3)
C21 C16 C17 C18 -2.1(3)
B1 C16 C17 C18 -175.2(2)
F11 C17 C18 F12 -0.8(3)
C16 C17 C18 F12 178.8(2)
F11 C17 C18 C19 179.87(19)
C16 C17 C18 C19 -0.5(3)
F12 C18 C19 F13 0.6(3)
C17 C18 C19 F13 180.0(2)
F12 C18 C19 C20 -177.0(2)
C17 C18 C19 C20 2.4(3)
F13 C19 C20 F14 -0.1(3)
C18 C19 C20 F14 177.5(2)
F13 C19 C20 C21 -179.0(2)
C18 C19 C20 C21 -1.4(3)
C17 C16 C21 F15 -175.60(19)
B1 C16 C21 F15 -3.0(3)
C17 C16 C21 C20 3.1(3)
B1 C16 C21 C20 175.7(2)
F14 C20 C21 F15 -1.6(3)
C19 C20 C21 F15 177.3(2)
F14 C20 C21 C16 179.6(2)
C19 C20 C21 C16 -1.5(4)
N2 B2 C22 C27 -179.56(18)
C28 B2 C22 C27 -61.5(2)
C34 B2 C22 C27 64.8(3)
N2 B2 C22 C23 -10.5(3)
C28 B2 C22 C23 107.5(2)
C34 B2 C22 C23 -126.2(2)
C27 C22 C23 F16 179.6(2)
B2 C22 C23 F16 10.2(4)
C27 C22 C23 C24 1.1(3)
B2 C22 C23 C24 -168.4(2)
F16 C23 C24 F17 1.2(3)
C22 C23 C24 F17 179.9(2)
F16 C23 C24 C25 -177.7(2)
C22 C23 C24 C25 0.9(4)
F17 C24 C25 F18 -1.1(4)
C23 C24 C25 F18 177.8(2)
F17 C24 C25 C26 179.4(2)
C23 C24 C25 C26 -1.6(4)
F18 C25 C26 F19 -1.9(4)
C24 C25 C26 F19 177.5(2)
F18 C25 C26 C27 -179.2(2)
C24 C25 C26 C27 0.3(4)
F19 C26 C27 F20 1.9(3)
C25 C26 C27 F20 179.1(2)
F19 C26 C27 C22 -175.3(2)
C25 C26 C27 C22 1.9(4)
C23 C22 C27 F20 -179.66(19)
B2 C22 C27 F20 -9.1(3)
C23 C22 C27 C26 -2.5(3)
B2 C22 C27 C26 168.1(2)
N2 B2 C28 C33 -132.9(2)
C34 B2 C28 C33 -18.8(3)
C22 B2 C28 C33 107.5(2)
N2 B2 C28 C29 55.6(2)
C34 B2 C28 C29 169.81(18)
C22 B2 C28 C29 -63.9(2)
C33 C28 C29 F21 -177.49(18)
B2 C28 C29 F21 -5.0(3)
C33 C28 C29 C30 1.1(3)
B2 C28 C29 C30 173.6(2)
F21 C29 C30 F22 -1.5(3)
C28 C29 C30 F22 179.86(19)
F21 C29 C30 C31 177.82(19)
C28 C29 C30 C31 -0.8(3)
F22 C30 C31 F23 0.2(3)
C29 C30 C31 F23 -179.1(2)
F22 C30 C31 C32 178.95(19)
C29 C30 C31 C32 -0.4(3)
F23 C31 C32 F24 1.1(3)
C30 C31 C32 F24 -177.6(2)
F23 C31 C32 C33 179.9(2)
C30 C31 C32 C33 1.2(3)
F24 C32 C33 F25 0.7(3)
C31 C32 C33 F25 -178.15(19)
F24 C32 C33 C28 177.96(19)
C31 C32 C33 C28 -0.9(3)
C29 C28 C33 F25 176.90(18)
B2 C28 C33 F25 5.0(3)
C29 C28 C33 C32 -0.2(3)
B2 C28 C33 C32 -172.1(2)
N2 B2 C34 C39 -106.3(2)
C28 B2 C34 C39 134.9(2)
C22 B2 C34 C39 15.2(3)
N2 B2 C34 C35 62.4(2)
C28 B2 C34 C35 -56.4(3)
C22 B2 C34 C35 -176.1(2)
C39 C34 C35 F26 178.97(19)
B2 C34 C35 F26 8.8(3)
C39 C34 C35 C36 -0.4(3)
B2 C34 C35 C36 -170.5(2)
F26 C35 C36 F27 0.5(3)
C34 C35 C36 F27 179.8(2)
F26 C35 C36 C37 -179.0(2)
C34 C35 C36 C37 0.3(4)
F27 C36 C37 F28 -0.1(3)
C35 C36 C37 F28 179.4(2)
F27 C36 C37 C38 -179.3(2)
C35 C36 C37 C38 0.2(4)
F28 C37 C38 F29 -0.5(3)
C36 C37 C38 F29 178.7(2)
F28 C37 C38 C39 -179.8(2)
C36 C37 C38 C39 -0.5(4)
F29 C38 C39 F30 -0.5(3)
C37 C38 C39 F30 178.8(2)
F29 C38 C39 C34 -178.8(2)
C37 C38 C39 C34 0.5(4)
C35 C34 C39 F30 -178.24(19)
B2 C34 C39 F30 -9.0(3)
C35 C34 C39 C38 -0.1(3)
B2 C34 C39 C38 169.2(2)
C44 N3 C40 C41 173.0(2)
C42 N3 C40 C41 -59.2(3)
C40 N3 C42 C43 -60.9(3)
C44 N3 C42 C43 66.7(3)
C40 N3 C44 C45 -70.3(3)
C42 N3 C44 C45 160.4(2)
C49 O1 C46 C47 -22.9(4)
H3B O1 C46 C47 132.9(10)
O1 C46 C47 C48 25.7(5)
C46 C47 C48 C49 -18.5(6)
C46 O1 C49 C48 11.7(5)
H3B O1 C49 C48 -145.3(10)
C47 C48 C49 O1 4.9(6)
C1' N1' B1' C10' 137.6(2)
C2' N1' B1' C10' -56.9(3)
C1' N1' B1' C4' 21.5(3)
C2' N1' B1' C4' -172.90(18)
C1' N1' B1' C16' -100.2(2)
C2' N1' B1' C16' 65.4(2)
C2' N1' C1' N2' 1.2(2)
B1' N1' C1' N2' 168.92(18)
N1' C1' N2' C3' -1.0(2)
N1' C1' N2' B2' -169.64(17)
C1' N2' B2' C28' -178.29(18)
C3' N2' B2' C28' 16.0(3)
C1' N2' B2' C34' 59.5(2)
C3' N2' B2' C34' -106.2(2)
C1' N2' B2' C22' -63.2(3)
C3' N2' B2' C22' 131.1(2)
C1' N1' C2' C3' -1.0(2)
B1' N1' C2' C3' -169.46(19)
N1' C2' C3' N2' 0.5(2)
C1' N2' C3' C2' 0.3(2)
B2' N2' C3' C2' 168.0(2)
N1' B1' C4' C9' -131.4(2)
C10' B1' C4' C9' 109.0(3)
C16' B1' C4' C9' -18.0(3)
N1' B1' C4' C5' 54.1(3)
C10' B1' C4' C5' -65.5(3)
C16' B1' C4' C5' 167.5(2)
C9' C4' C5' F1' -178.3(2)
B1' C4' C5' F1' -3.1(3)
C9' C4' C5' C6' 1.3(4)
B1' C4' C5' C6' 176.5(2)
F1' C5' C6' F2' -0.2(3)
C4' C5' C6' F2' -179.8(2)
F1' C5' C6' C7' 179.2(2)
C4' C5' C6' C7' -0.5(4)
F2' C6' C7' F3' -1.1(4)
C5' C6' C7' F3' 179.6(2)
F2' C6' C7' C8' 178.9(2)
C5' C6' C7' C8' -0.4(4)
F3' C7' C8' F4' -0.3(4)
C6' C7' C8' F4' 179.7(2)
F3' C7' C8' C9' -179.7(2)
C6' C7' C8' C9' 0.4(4)
F4' C8' C9' F5' 2.1(4)
C7' C8' C9' F5' -178.5(2)
F4' C8' C9' C4' -178.7(2)
C7' C8' C9' C4' 0.6(4)
C5' C4' C9' F5' 177.7(2)
B1' C4' C9' F5' 2.9(4)
C5' C4' C9' C8' -1.4(4)
B1' C4' C9' C8' -176.2(2)
N1' B1' C10' C11' -15.7(3)
C4' B1' C10' C11' 103.6(3)
C16' B1' C10' C11' -129.6(2)
N1' B1' C10' C15' 169.20(18)
C4' B1' C10' C15' -71.5(2)
C16' B1' C10' C15' 55.4(3)
C15' C10' C11' F6' 176.7(2)
B1' C10' C11' F6' 1.4(4)
C15' C10' C11' C12' -3.9(3)
B1' C10' C11' C12' -179.2(2)
F6' C11' C12' F7' 0.8(3)
C10' C11' C12' F7' -178.6(2)
F6' C11' C12' C13' -178.5(2)
C10' C11' C12' C13' 2.1(4)
F7' C12' C13' F8' 1.1(4)
C11' C12' C13' F8' -179.5(2)
F7' C12' C13' C14' -179.2(2)
C11' C12' C13' C14' 0.1(4)
F8' C13' C14' F9' 0.1(4)
C12' C13' C14' F9' -179.5(2)
F8' C13' C14' C15' 179.6(2)
C12' C13' C14' C15' 0.0(4)
F9' C14' C15' F10' -1.7(3)
C13' C14' C15' F10' 178.8(2)
F9' C14' C15' C10' 177.3(2)
C13' C14' C15' C10' -2.3(4)
C11' C10' C15' F10' -177.06(19)
B1' C10' C15' F10' -1.3(3)
C11' C10' C15' C14' 4.1(3)
B1' C10' C15' C14' 179.8(2)
N1' B1' C16' C21' -105.3(2)
C10' B1' C16' C21' 14.1(3)
C4' B1' C16' C21' 135.9(2)
N1' B1' C16' C17' 64.0(2)
C10' B1' C16' C17' -176.6(2)
C4' B1' C16' C17' -54.8(3)
C21' C16' C17' F11' 178.4(2)
B1' C16' C17' F11' 7.7(3)
C21' C16' C17' C18' -0.9(3)
B1' C16' C17' C18' -171.6(2)
F11' C17' C18' F12' 0.6(3)
C16' C17' C18' F12' 179.9(2)
F11' C17' C18' C19' -178.9(2)
C16' C17' C18' C19' 0.5(4)
F12' C18' C19' F13' -1.3(3)
C17' C18' C19' F13' 178.2(2)
F12' C18' C19' C20' 179.8(2)
C17' C18' C19' C20' -0.7(4)
F13' C19' C20' F14' -0.9(4)
C18' C19' C20' F14' 178.0(2)
F13' C19' C20' C21' -177.5(2)
C18' C19' C20' C21' 1.4(4)
C17' C16' C21' F15' -177.2(2)
B1' C16' C21' F15' -7.3(4)
C17' C16' C21' C20' 1.6(3)
B1' C16' C21' C20' 171.5(2)
F14' C20' C21' F15' 0.4(3)
C19' C20' C21' F15' 176.9(2)
F14' C20' C21' C16' -178.5(2)
C19' C20' C21' C16' -2.0(4)
N2' B2' C22' C23' -11.4(3)
C28' B2' C22' C23' 107.2(2)
C34' B2' C22' C23' -126.6(2)
N2' B2' C22' C27' 174.14(18)
C28' B2' C22' C27' -67.3(2)
C34' B2' C22' C27' 59.0(3)
C27' C22' C23' F16' 178.38(19)
B2' C22' C23' F16' 3.7(3)
C27' C22' C23' C24' -1.1(3)
B2' C22' C23' C24' -175.8(2)
F16' C23' C24' F17' 0.3(3)
C22' C23' C24' F17' 179.8(2)
F16' C23' C24' C25' -179.1(2)
C22' C23' C24' C25' 0.4(4)
F17' C24' C25' F18' 0.7(3)
C23' C24' C25' F18' -179.9(2)
F17' C24' C25' C26' -179.1(2)
C23' C24' C25' C26' 0.3(3)
F18' C25' C26' F19' -0.1(3)
C24' C25' C26' F19' 179.7(2)
F18' C25' C26' C27' 179.96(19)
C24' C25' C26' C27' -0.3(3)
F19' C26' C27' F20' -0.9(3)
C25' C26' C27' F20' 179.04(19)
F19' C26' C27' C22' 179.5(2)
C25' C26' C27' C22' -0.6(3)
C23' C22' C27' F20' -178.38(18)
B2' C22' C27' F20' -3.1(3)
C23' C22' C27' C26' 1.2(3)
B2' C22' C27' C26' 176.5(2)
N2' B2' C28' C33' -134.3(2)
C34' B2' C28' C33' -20.4(3)
C22' B2' C28' C33' 105.6(2)
N2' B2' C28' C29' 54.2(3)
C34' B2' C28' C29' 168.15(19)
C22' B2' C28' C29' -65.9(2)
C33' C28' C29' F21' -176.25(19)
B2' C28' C29' F21' -3.7(3)
C33' C28' C29' C30' 2.3(3)
B2' C28' C29' C30' 174.8(2)
F21' C29' C30' F22' -1.5(3)
C28' C29' C30' F22' 179.9(2)
F21' C29' C30' C31' 176.0(2)
C28' C29' C30' C31' -2.6(4)
F22' C30' C31' F23' 0.3(3)
C29' C30' C31' F23' -177.2(2)
F22' C30' C31' C32' 177.8(2)
C29' C30' C31' C32' 0.3(3)
F23' C31' C32' F24' 0.3(3)
C30' C31' C32' F24' -177.2(2)
F23' C31' C32' C33' 179.5(2)
C30' C31' C32' C33' 2.0(3)
F24' C32' C33' F25' -0.4(3)
C31' C32' C33' F25' -179.57(19)
F24' C32' C33' C28' 176.9(2)
C31' C32' C33' C28' -2.3(3)
C29' C28' C33' F25' 177.35(18)
B2' C28' C33' F25' 5.4(3)
C29' C28' C33' C32' 0.2(3)
B2' C28' C33' C32' -171.8(2)
N2' B2' C34' C39' -107.0(2)
C28' B2' C34' C39' 134.5(2)
C22' B2' C34' C39' 14.1(3)
N2' B2' C34' C35' 62.4(2)
C28' B2' C34' C35' -56.1(3)
C22' B2' C34' C35' -176.5(2)
C39' C34' C35' F26' 178.9(2)
B2' C34' C35' F26' 8.0(3)
C39' C34' C35' C36' 0.4(3)
B2' C34' C35' C36' -170.5(2)
F26' C35' C36' F27' 0.0(3)
C34' C35' C36' F27' 178.5(2)
F26' C35' C36' C37' -179.2(2)
C34' C35' C36' C37' -0.6(4)
F27' C36' C37' F28' 0.4(4)
C35' C36' C37' F28' 179.6(2)
F27' C36' C37' C38' -179.0(2)
C35' C36' C37' C38' 0.2(4)
F28' C37' C38' F29' -0.5(4)
C36' C37' C38' F29' 178.9(2)
F28' C37' C38' C39' -178.9(2)
C36' C37' C38' C39' 0.5(4)
F29' C38' C39' F30' -0.7(3)
C37' C38' C39' F30' 177.7(2)
F29' C38' C39' C34' -179.1(2)
C37' C38' C39' C34' -0.7(4)
C35' C34' C39' F30' -178.06(19)
B2' C34' C39' F30' -8.1(4)
C35' C34' C39' C38' 0.2(3)
B2' C34' C39' C38' 170.2(2)
C44' N3' C40' C41' 164.7(2)
C42' N3' C40' C41' -70.1(3)
C40' N3' C42' C43' 150.8(3)
C44' N3' C42' C43' -86.4(4)
C40' N3' C44' C45' -165.1(3)
C42' N3' C44' C45' 70.5(4)
C49' O1' C46' C47' 0.2(5)
H3'B O1' C46' C47' 168.1(10)
O1' C46' C47' C48' 3.8(5)
C46' C47' C48' C49' -6.0(5)
C46' O1' C49' C48' -4.2(5)
H3'B O1' C49' C48' -173.5(9)
C47' C48' C49' O1' 6.3(4)
